data_7038602
loop_
_publ_author_name
'Dannenbauer, N.'
'Matthes, P. R.'
'M\"uller-Buschbaum, K'

_publ_section_title
;
 Luminescent coordination polymers for the VIS and NIR range constituting
 LnCl3 and 1,2-bis(4-pyridyl)ethane.
;
_journal_issue 15
_journal_name_full 'Dalton transactions (Cambridge, England : 2003)'
_journal_page_first 6529
_journal_page_last 6540
_journal_paper_doi 10.1039/c6dt00152a
_journal_volume 45
_journal_year 2016
_chemical_formula_moiety 'C48 H45 Cl6 Dy2 N8, 2(C4 H3 S)'
_chemical_formula_sum 'C56 H51 Cl6 Dy2 N8 S2'
_chemical_formula_weight 1437.93
_space_group_crystal_system monoclinic
_space_group_IT_number 15
_space_group_name_Hall '-C 2yc'
_space_group_name_H-M_alt 'C 1 2/c 1'
_symmetry_Int_Tables_number 15
_symmetry_space_group_name_Hall '-C 2yc'
_symmetry_space_group_name_H-M 'C 1 2/c 1'
_audit_creation_date 2016-02-21
_audit_creation_method
;
Olex2 1.2
(compiled 2014.07.22 svn.r2960 for OlexSys, GUI svn.r4862)
;
_audit_update_record
;
2016-02-22 deposited with the CCDC.
2016-02-25 downloaded from the CCDC.
;
_cell_angle_alpha 90
_cell_angle_beta 109.058(1)
_cell_angle_gamma 90
_cell_formula_units_Z 4
_cell_length_a 35.642(2)
_cell_length_b 9.2416(6)
_cell_length_c 18.5076(11)
_cell_measurement_reflns_used 8409
_cell_measurement_temperature 100
_cell_measurement_theta_max 28.090
_cell_measurement_theta_min 2.246
_cell_volume 5762.1(6)
_computing_cell_refinement 'SAINT v7.53A (Bruker, 2008)'
_computing_data_reduction 'SAINT v7.53A (Bruker, 2008)'
_computing_molecular_graphics 'Olex2 (Dolomanov et al., 2009)'
_computing_publication_material 'Olex2 (Dolomanov et al., 2009)'
_computing_structure_refinement 'olex2.refine (Bourhis et al., 2013)'
_diffrn_ambient_temperature 100.0
_diffrn_measured_fraction_theta_full 0.9988
_diffrn_measured_fraction_theta_max 0.9988
_diffrn_measurement_device_type ApexII
_diffrn_measurement_method '\w scans'
_diffrn_radiation_type 'Mo K\a'
_diffrn_radiation_wavelength 0.71073
_diffrn_reflns_av_R_equivalents 0.0582
_diffrn_reflns_av_unetI/netI 0.0447
_diffrn_reflns_limit_h_max 47
_diffrn_reflns_limit_h_min -47
_diffrn_reflns_limit_k_max 12
_diffrn_reflns_limit_k_min -12
_diffrn_reflns_limit_l_max 24
_diffrn_reflns_limit_l_min -24
_diffrn_reflns_number 42289
_diffrn_reflns_theta_full 28.3378
_diffrn_reflns_theta_max 28.34
_diffrn_reflns_theta_min 2.25
_exptl_absorpt_coefficient_mu 2.969
_exptl_absorpt_correction_T_max 0.7457
_exptl_absorpt_correction_T_min 0.6645
_exptl_absorpt_correction_type multi-scan
_exptl_absorpt_process_details
;
SADABS-2008/1 (Bruker,2008) was used for absorption correction.
wR2(int) was 0.0583 before and 0.0530 after correction.
The Ratio of minimum to maximum transmission is 0.8911.
The \l/2 correction factor is 0.0015.
;
_exptl_crystal_colour 'clear light colourless'
_exptl_crystal_colour_lustre clear
_exptl_crystal_colour_modifier light
_exptl_crystal_colour_primary colourless
_exptl_crystal_density_diffrn 1.6574
_exptl_crystal_description block
_exptl_crystal_F_000 2840.4868
_exptl_crystal_size_max 0.23
_exptl_crystal_size_mid 0.182
_exptl_crystal_size_min 0.157
_refine_diff_density_max 1.1335
_refine_diff_density_min -2.3016
_refine_diff_density_rms 0.2241
_refine_ls_d_res_high 0.7487
_refine_ls_d_res_low 9.0672
_refine_ls_goodness_of_fit_ref 1.0303
_refine_ls_hydrogen_treatment constr
_refine_ls_matrix_type full
_refine_ls_number_constraints 71
_refine_ls_number_parameters 449
_refine_ls_number_reflns 7194
_refine_ls_number_restraints 0
_refine_ls_restrained_S_all 1.0303
_refine_ls_R_factor_all 0.0584
_refine_ls_R_factor_gt 0.0332
_refine_ls_shift/su_max 0.0006
_refine_ls_shift/su_mean 0.0001
_refine_ls_structure_factor_coef Fsqd
_refine_ls_weighting_details 'w=1/[\s^2^(Fo^2^)+(0.0226P)^2^+30.0424P] where P=(Fo^2^+2Fc^2^)/3'
_refine_ls_weighting_scheme calc
_refine_ls_wR_factor_gt 0.0648
_refine_ls_wR_factor_ref 0.0750
_reflns_Friedel_coverage 0.0
_reflns_limit_h_max 44
_reflns_limit_h_min -47
_reflns_limit_k_max 12
_reflns_limit_k_min 0
_reflns_limit_l_max 24
_reflns_limit_l_min 0
_reflns_number_gt 5213
_reflns_number_total 7194
_reflns_threshold_expression I>=2u(I)
_cod_data_source_file c6dt00152a2.cif
_cod_data_source_block TEST
_cod_depositor_comments 'Adding full bibliography for 7038597--7038603.cif.'
_cod_database_code 7038602
_olex2_refinement_description
;
1. Fixed Uiso
 At 1.2 times of:
  All C(H) groups, All C(H,H) groups
2. Others
 Fixed Sof: H16(0.5) S1(0.5) S1A(0.5) C30(0.5) H30(0.5) C29(0.5) H29(0.5)
 C31(0.5) H31(0.5) C27(0.5) H27(0.5) C28(0.5) H28(0.5) C25(0.5) H25(0.5)
 C19(0.5) H19(0.5) C23(0.5) H23(0.5) C21(0.5) C22(0.5) H22(0.5) C22A(0.5)
 H22A(0.5) C21A(0.5) C23A(0.5) H23A(0.5) C20A(0.5) H20A(0.5) C19A(0.5)
 H19A(0.5) C24(0.5) C24A(0.5) H24a(0.5) H24b(0.5) C20(0.5) H20(0.5) C13(0.5)
 H13(0.5) C15(0.5) C14(0.5) H14(0.5) C14A(0.5) H14A(0.5) C13A(0.5) H13A(0.5)
 C18(0.5) H18a(0.5) H18b(0.5) C18A(0.5) H18c(0.5) H18d(0.5) C15A(0.5)
3.a Secondary CH2 refined with riding coordinates:
 C6(H6a,H6b), C12(H12a,H12b), C24A(H24a,H24b), C18(H18a,H18b), C18A(H18c,H18d)
3.b Aromatic/amide H refined with riding coordinates:
 C8(H8), C2(H2), C17(H17), C10(H10), C11(H11), C7(H7), C4(H4), C5(H5), C1(H1),
 C16(H16), C30(H30), C29(H29), C31(H31), C27(H27), C28(H28), C25(H25), C19(H19),
  C23(H23), C22(H22), C22A(H22A), C23A(H23A), C20A(H20A), C19A(H19A), C20(H20),
 C13(H13), C14(H14), C14A(H14A), C13A(H13A)
;
_olex2_submission_special_instructions 'No special instructions were received'

loop_
_space_group_symop_id
_space_group_symop_operation_xyz
1 x,y,z
2 -x,y,-z+1/2
3 -x,-y,-z
4 x,-y,z-1/2
5 x+1/2,y+1/2,z
6 -x+1/2,y+1/2,-z+1/2
7 -x+1/2,-y+1/2,-z
8 x+1/2,-y+1/2,z-1/2

loop_
_atom_site_label
_atom_site_type_symbol
_atom_site_fract_x
_atom_site_fract_y
_atom_site_fract_z
_atom_site_U_iso_or_equiv
_atom_site_adp_type
_atom_site_occupancy
_atom_site_refinement_flags_posn
_atom_site_disorder_group
Dy1 Dy -0.135255(5) 0.49323(2) -0.384650(9) 0.01781(6) Uani 1.000000 . .
Cl1 Cl -0.07933(3) 0.37129(10) -0.42806(5) 0.01652(18) Uani 1.000000 . .
Cl3 Cl -0.18726(3) 0.63816(15) -0.34288(6) 0.0339(3) Uani 1.000000 . .
Cl2 Cl -0.14496(3) 0.24853(13) -0.32028(6) 0.0299(3) Uani 1.000000 . .
N2 N -0.15786(9) 0.6400(3) -0.50822(17) 0.0164(7) Uani 1.000000 . .
N1 N -0.18729(10) 0.3620(4) -0.49018(19) 0.0291(9) Uani 1.000000 . .
N3 N -0.09126(10) 0.7200(4) -0.36469(17) 0.0225(8) Uani 1.000000 . .
N4 N -0.08968(10) 0.5163(5) -0.24834(18) 0.0368(10) Uani 1.000000 . .
C6 C -0.26070(12) 0.1924(4) -0.7084(2) 0.0222(9) Uani 1.000000 . .
H6a H -0.24393(12) 0.1292(4) -0.7284(2) 0.0267(11) Uiso 1.000000 R .
H6b H -0.28227(12) 0.1321(4) -0.7016(2) 0.0267(11) Uiso 1.000000 R .
C9 C -0.19856(11) 0.7509(4) -0.6547(2) 0.0143(7) Uani 1.000000 . .
C8 C -0.20599(12) 0.8005(4) -0.5903(2) 0.0224(9) Uani 1.000000 . .
H8 H -0.22535(12) 0.8736(4) -0.5948(2) 0.0268(11) Uiso 1.000000 R .
C2 C -0.24945(13) 0.3558(6) -0.5930(2) 0.0347(12) Uani 1.000000 . .
H2 H -0.27573(13) 0.3922(6) -0.6136(2) 0.0416(14) Uiso 1.000000 R .
C17 C -0.05275(12) 0.7078(4) -0.3576(2) 0.0214(9) Uani 1.000000 . .
H17 H -0.04353(12) 0.6156(4) -0.3670(2) 0.0257(10) Uiso 1.000000 R .
C10 C -0.16934(12) 0.6447(5) -0.6431(2) 0.0230(9) Uani 1.000000 . .
H10 H -0.16280(12) 0.6075(5) -0.6854(2) 0.0276(11) Uiso 1.000000 R .
C3 C -0.23587(12) 0.2507(5) -0.6316(2) 0.0234(9) Uani 1.000000 . .
C11 C -0.14991(12) 0.5935(4) -0.5703(2) 0.0207(9) Uani 1.000000 . .
H11 H -0.12995(12) 0.5219(4) -0.5640(2) 0.0248(10) Uiso 1.000000 R .
C7 C -0.18535(13) 0.7440(5) -0.5193(2) 0.0273(10) Uani 1.000000 . .
H7 H -0.19096(13) 0.7808(5) -0.4760(2) 0.0328(12) Uiso 1.000000 R .
C4 C -0.19783(14) 0.1995(5) -0.5954(3) 0.0429(14) Uani 1.000000 . .
H4 H -0.18723(14) 0.1251(5) -0.6185(3) 0.0515(17) Uiso 1.000000 R .
C5 C -0.17535(15) 0.2564(5) -0.5260(3) 0.0434(14) Uani 1.000000 . .
H5 H -0.14960(15) 0.2174(5) -0.5022(3) 0.0521(17) Uiso 1.000000 R .
C12 C -0.22102(12) 0.8101(4) -0.7328(2) 0.0181(8) Uani 1.000000 . .
H12a H -0.20274(12) 0.8691(4) -0.7511(2) 0.0218(10) Uiso 1.000000 R .
H12b H -0.24240(12) 0.8746(4) -0.7287(2) 0.0218(10) Uiso 1.000000 R .
C1 C -0.22430(13) 0.4076(6) -0.5237(2) 0.0362(12) Uani 1.000000 . .
H1 H -0.23419(13) 0.4805(6) -0.4985(2) 0.0435(15) Uiso 1.000000 R .
C16 C -0.02527(14) 0.8198(5) -0.3375(2) 0.0282(10) Uani 1.000000 . .
H16 H 0.00167(14) 0.7944(5) -0.3289(2) 0.0339(12) Uiso 0.500000 R 1
S1 S -0.05827(9) 0.8674(3) -0.54124(15) 0.0451(7) Uani 0.500000 . 1
S1A S -0.09935(9) 0.9768(4) -0.53406(16) 0.0517(8) Uani 0.500000 . 2
C30 C -0.0435(2) 0.9688(10) -0.5881(5) 0.026(2) Uani 0.500000 . 2
H30 H -0.0178(2) 0.9668(10) -0.5930(5) 0.031(2) Uiso 0.500000 R 2
C29 C -0.0506(3) 0.9899(11) -0.5252(5) 0.0277(18) Uani 0.500000 . 2
H29 H -0.0305(3) 1.0107(11) -0.4781(5) 0.033(2) Uiso 0.500000 R 2
C31 C -0.0779(3) 0.9501(11) -0.6465(5) 0.034(2) Uani 0.500000 . 2
H31 H -0.0763(3) 0.9244(11) -0.6950(5) 0.040(3) Uiso 0.500000 R 2
C27 C -0.1035(2) 1.0765(9) -0.5984(5) 0.0223(18) Uani 0.500000 . 1
H27 H -0.1150(2) 1.1700(9) -0.6096(5) 0.027(2) Uiso 0.500000 R 1
C28 C -0.0754(3) 1.0359(9) -0.5363(5) 0.029(2) Uani 0.500000 . 1
H28 H -0.0657(3) 1.0958(9) -0.4924(5) 0.034(2) Uiso 0.500000 R 1
C25 C -0.0878(3) 0.8453(11) -0.6302(5) 0.031(2) Uani 0.500000 . 1
H25 H -0.0880(3) 0.7698(11) -0.6652(5) 0.037(3) Uiso 0.500000 R 1
C26 C -0.11206(16) 0.9643(6) -0.6406(4) 0.0549(17) Uani 1.000000 . .
C19 C -0.0982(3) 0.6313(10) -0.1972(6) 0.013(2) Uiso 0.500000 . 1
H19 H -0.1219(3) 0.6870(10) -0.2148(6) 0.016(3) Uiso 0.500000 R 1
C23 C -0.0570(5) 0.4661(11) -0.2249(9) 0.017(3) Uani 0.500000 . 1
H23 H -0.0494(5) 0.4056(11) -0.2593(9) 0.020(3) Uiso 0.500000 R 1
C21 C -0.0360(3) 0.5818(11) -0.1013(7) 0.016(2) Uani 0.500000 . 1
C22 C -0.0286(3) 0.4861(11) -0.1526(6) 0.0156(19) Uani 0.500000 . 1
H22 H -0.0043(3) 0.4341(11) -0.1388(6) 0.019(2) Uiso 0.500000 R 1
C22A C -0.0277(3) 0.4160(12) -0.1549(6) 0.018(2) Uani 0.500000 . 2
H22A H -0.0049(3) 0.3553(12) -0.1416(6) 0.021(3) Uiso 0.500000 R 2
C21A C -0.0327(3) 0.5146(12) -0.1020(7) 0.015(2) Uani 0.500000 . 2
C23A C -0.0558(5) 0.4065(12) -0.2268(9) 0.017(3) Uani 0.500000 . 2
H23A H -0.0540(5) 0.3337(12) -0.2618(9) 0.021(3) Uiso 0.500000 R 2
C20A C -0.0673(3) 0.5969(10) -0.1247(5) 0.013(2) Uiso 0.500000 . 2
H20A H -0.0730(3) 0.6622(10) -0.0900(5) 0.016(3) Uiso 0.500000 R 2
C19A C -0.0933(3) 0.5822(11) -0.1985(5) 0.017(2) Uani 0.500000 . 2
H19A H -0.1176(3) 0.6340(11) -0.2094(5) 0.021(2) Uiso 0.500000 R 2
C24 C -0.0051(3) 0.6097(10) -0.0219(5) 0.021(2) Uani 0.500000 . 1
C24A C -0.0025(2) 0.5346(10) -0.0229(5) 0.0138(19) Uani 0.500000 . 2
H24a H 0.0234(2) 0.5459(10) -0.0310(5) 0.017(2) Uiso 0.500000 R 2
H24b H -0.0086(2) 0.6296(10) -0.0047(5) 0.017(2) Uiso 0.500000 R 2
C20 C -0.0712(3) 0.6548(11) -0.1242(5) 0.0173(18) Uani 0.500000 . 1
H20 H -0.0773(3) 0.7216(11) -0.0906(5) 0.021(2) Uiso 0.500000 R 1
C13 C -0.0989(5) 0.8642(18) -0.3601(8) 0.015(3) Uani 0.500000 . 1
H13 H -0.1260(5) 0.8896(18) -0.3707(8) 0.018(3) Uiso 0.500000 R 1
C15 C -0.0322(4) 0.9511(15) -0.3295(8) 0.017(3) Uani 0.500000 . 1
C14 C -0.0717(3) 0.9793(11) -0.3415(6) 0.0114(19) Uani 0.500000 . 1
H14 H -0.0804(3) 1.0751(11) -0.3372(6) 0.014(2) Uiso 0.500000 R 1
C14A C -0.0839(3) 0.9630(10) -0.3247(5) 0.0134(19) Uani 0.500000 . 2
H14A H -0.0952(3) 1.0509(10) -0.3149(5) 0.016(2) Uiso 0.500000 R 2
C13A C -0.1076(4) 0.8430(19) -0.3461(8) 0.016(3) Uani 0.500000 . 2
H13A H -0.1345(4) 0.8450(19) -0.3479(8) 0.020(3) Uiso 0.500000 R 2
C18 C -0.0014(3) 1.0734(9) -0.3034(5) 0.0143(16) Uani 0.500000 . 1
H18a H 0.0243(3) 1.0481(9) -0.3099(5) 0.017(2) Uiso 0.500000 R 1
H18b H -0.0112(3) 1.1665(9) -0.3292(5) 0.017(2) Uiso 0.500000 R 1
C18A C -0.0170(3) 1.0818(10) -0.2854(5) 0.0192(18) Uani 0.500000 . 2
H18c H -0.0343(3) 1.1621(10) -0.2801(5) 0.023(2) Uiso 0.500000 R 2
H18d H -0.0062(3) 1.1112(10) -0.3262(5) 0.023(2) Uiso 0.500000 R 2
C15A C -0.0437(4) 0.9592(13) -0.3168(8) 0.012(2) Uani 0.500000 . 2

loop_
_atom_site_aniso_label
_atom_site_aniso_U_11
_atom_site_aniso_U_22
_atom_site_aniso_U_33
_atom_site_aniso_U_12
_atom_site_aniso_U_13
_atom_site_aniso_U_23
Dy1 0.00855(8) 0.03667(11) 0.00600(7) -0.00170(9) -0.00062(5) 0.00258(9)
Cl1 0.0179(5) 0.0178(5) 0.0123(4) -0.0017(3) 0.0028(3) -0.0022(4)
Cl3 0.0120(5) 0.0728(9) 0.0167(5) 0.0007(5) 0.0042(4) -0.0099(5)
Cl2 0.0146(5) 0.0530(7) 0.0193(5) -0.0031(4) 0.0017(4) 0.0169(5)
N2 0.0159(16) 0.0198(17) 0.0113(14) -0.0014(13) 0.0014(12) -0.0001(13)
N1 0.023(2) 0.036(2) 0.0177(17) -0.0159(16) -0.0077(14) 0.0095(16)
N3 0.0260(19) 0.0261(19) 0.0088(15) 0.0082(15) -0.0032(13) -0.0018(14)
N4 0.0201(19) 0.079(3) 0.0078(15) -0.015(2) -0.0010(13) 0.008(2)
C6 0.018(2) 0.019(2) 0.022(2) -0.0026(16) -0.0028(16) -0.0016(17)
C9 0.0131(18) 0.0154(19) 0.0130(17) -0.0008(14) 0.0021(14) 0.0032(15)
C8 0.023(2) 0.023(2) 0.0153(19) 0.0100(17) -0.0006(16) -0.0043(17)
C2 0.014(2) 0.072(4) 0.017(2) -0.006(2) 0.0028(16) -0.010(2)
C17 0.032(2) 0.017(2) 0.0129(18) -0.0011(17) 0.0039(16) -0.0004(16)
C10 0.024(2) 0.030(2) 0.0164(19) 0.0122(18) 0.0086(16) 0.0064(17)
C3 0.019(2) 0.025(2) 0.0190(19) -0.0106(17) -0.0037(16) 0.0064(17)
C11 0.019(2) 0.026(2) 0.0184(19) 0.0086(16) 0.0085(16) 0.0067(17)
C7 0.025(2) 0.041(3) 0.0115(18) 0.0142(19) 0.0001(16) -0.0054(18)
C4 0.029(3) 0.017(2) 0.060(3) -0.0005(19) -0.018(2) -0.010(2)
C5 0.030(3) 0.022(3) 0.051(3) -0.003(2) -0.024(2) 0.004(2)
C12 0.021(2) 0.019(2) 0.0128(18) 0.0046(16) 0.0027(15) 0.0048(15)
C1 0.023(2) 0.071(4) 0.015(2) -0.015(2) 0.0057(18) -0.010(2)
C16 0.043(3) 0.020(2) 0.0134(19) -0.0118(19) -0.0021(18) 0.0032(17)
S1 0.069(2) 0.0342(15) 0.0294(13) 0.0130(13) 0.0131(13) 0.0024(12)
S1A 0.0411(16) 0.079(2) 0.0367(14) -0.0141(16) 0.0150(12) -0.0007(15)
C30 0.013(4) 0.045(6) 0.022(4) 0.012(3) 0.008(3) 0.004(4)
C29 0.023(5) 0.036(5) 0.020(4) 0.000(4) 0.001(3) 0.003(4)
C31 0.035(6) 0.047(6) 0.017(4) -0.002(4) 0.007(4) -0.013(4)
C27 0.023(4) 0.019(4) 0.022(4) 0.010(3) 0.003(3) 0.006(3)
C28 0.035(6) 0.020(5) 0.033(5) -0.009(4) 0.015(5) -0.005(4)
C25 0.036(5) 0.047(6) 0.017(4) -0.032(5) 0.018(4) -0.026(4)
C26 0.024(3) 0.051(4) 0.073(4) -0.013(2) -0.008(3) -0.025(3)
C23 0.022(5) 0.020(7) 0.008(4) -0.004(6) 0.005(3) 0.006(6)
C21 0.015(5) 0.027(6) 0.009(4) -0.006(5) 0.006(3) 0.005(5)
C22 0.013(4) 0.023(5) 0.009(4) 0.001(5) 0.001(3) 0.005(6)
C22A 0.014(4) 0.029(6) 0.007(4) 0.006(5) -0.001(3) 0.002(5)
C21A 0.008(4) 0.025(6) 0.009(4) 0.003(5) -0.001(3) 0.002(6)
C23A 0.016(5) 0.020(6) 0.012(4) 0.001(6) -0.001(3) 0.004(6)
C19A 0.017(5) 0.016(5) 0.017(5) 0.008(4) 0.003(3) 0.006(4)
C24 0.027(5) 0.015(5) 0.009(4) -0.000(4) -0.010(3) -0.000(4)
C24A 0.008(4) 0.023(6) 0.008(3) -0.005(4) -0.001(3) 0.001(4)
C20 0.020(5) 0.015(5) 0.016(4) 0.001(4) 0.004(3) -0.001(4)
C13 0.021(7) 0.020(6) 0.007(5) 0.008(5) 0.009(4) 0.001(4)
C15 0.015(7) 0.024(5) 0.011(6) 0.009(5) 0.002(4) 0.008(4)
C14 0.009(5) 0.013(4) 0.016(4) 0.001(4) 0.009(4) -0.003(3)
C14A 0.010(5) 0.011(5) 0.016(5) 0.008(3) 0.000(3) 0.002(3)
C13A 0.013(6) 0.027(6) 0.009(6) 0.004(5) 0.002(4) 0.005(5)
C18 0.019(5) 0.008(4) 0.013(4) 0.002(3) 0.002(3) 0.007(3)
C18A 0.016(5) 0.019(5) 0.020(5) -0.004(4) 0.003(4) 0.002(4)
C15A 0.011(8) 0.010(4) 0.015(5) -0.001(4) 0.003(4) -0.002(3)

loop_
_atom_type_symbol
_atom_type_scat_dispersion_real
_atom_type_scat_dispersion_imag
_atom_type_scat_Cromer_Mann_a1
_atom_type_scat_Cromer_Mann_a2
_atom_type_scat_Cromer_Mann_a3
_atom_type_scat_Cromer_Mann_a4
_atom_type_scat_Cromer_Mann_b1
_atom_type_scat_Cromer_Mann_b2
_atom_type_scat_Cromer_Mann_b3
_atom_type_scat_Cromer_Mann_b4
_atom_type_scat_Cromer_Mann_c
_atom_type_scat_source
_atom_type_scat_dispersion_source
C 0.00347 0.00161 2.31000 1.02000 1.58860 0.86500 20.84390 10.20750 0.56870 51.65120 0.215599998832 'International Tables Volume C Table 6.1.1.4 (pp. 500-502)' 'Henke, Gullikson and Davis, At. Data and Nucl. Data Tables, 1993, 54, 2'
Cl 0.14873 0.16029 11.46040 7.19640 6.25560 1.64550 0.01040 1.16620 18.51940 47.77840 -9.55739974976 'International Tables Volume C Table 6.1.1.4 (pp. 500-502)' 'Henke, Gullikson and Davis, At. Data and Nucl. Data Tables, 1993, 54, 2'
H 0.00000 0.00000 0.49300 0.32291 0.14019 0.04081 10.51090 26.12570 3.14236 57.79970 0.0030380000826 'International Tables Volume C Table 6.1.1.4 (pp. 500-502)' 'Henke, Gullikson and Davis, At. Data and Nucl. Data Tables, 1993, 54, 2'
N 0.00653 0.00323 12.21260 3.13220 2.01250 1.16630 0.00570 9.89330 28.99750 0.58260 -11.5290002823 'International Tables Volume C Table 6.1.1.4 (pp. 500-502)' 'Henke, Gullikson and Davis, At. Data and Nucl. Data Tables, 1993, 54, 2'
S 0.12424 0.12443 6.90530 5.20340 1.43790 1.58630 1.46790 22.21510 0.25360 56.17200 0.866900026798 'International Tables Volume C Table 6.1.1.4 (pp. 500-502)' 'Henke, Gullikson and Davis, At. Data and Nucl. Data Tables, 1993, 54, 2'
Dy -0.09334 4.42894 26.50700 17.63830 14.55960 2.96577 2.18020 0.20217 12.18990 111.87400 4.29727983475 'International Tables Volume C Table 6.1.1.4 (pp. 500-502)' 'Henke, Gullikson and Davis, At. Data and Nucl. Data Tables, 1993, 54, 2'

loop_
_geom_angle_atom_site_label_1
_geom_angle_atom_site_label_2
_geom_angle_atom_site_label_3
_geom_angle
_geom_angle_site_symmetry_1
_geom_angle_site_symmetry_3
Cl3 Dy1 Cl1 174.32(4) . .
Cl2 Dy1 Cl1 89.70(3) . .
Cl2 Dy1 Cl3 95.53(4) . .
N2 Dy1 Cl1 90.17(7) . .
N2 Dy1 Cl3 86.88(8) . .
N2 Dy1 Cl2 144.36(7) . .
N1 Dy1 Cl1 89.80(10) . .
N1 Dy1 Cl3 93.59(10) . .
N1 Dy1 Cl2 76.42(8) . .
N1 Dy1 N2 67.94(10) . .
N3 Dy1 Cl1 84.59(8) . .
N3 Dy1 Cl3 89.88(8) . .
N3 Dy1 Cl2 143.11(7) . .
N3 Dy1 N2 72.24(10) . .
N3 Dy1 N1 139.74(10) . .
N4 Dy1 Cl1 92.12(10) . .
N4 Dy1 Cl3 87.01(10) . .
N4 Dy1 Cl2 75.94(10) . .
N4 Dy1 N2 139.67(12) . .
N4 Dy1 N1 152.28(12) . .
N4 Dy1 N3 67.92(12) . .
C11 N2 Dy1 120.3(2) . .
C7 N2 Dy1 121.3(3) . .
C7 N2 C11 116.6(3) . .
C5 N1 Dy1 117.8(3) . .
C1 N1 Dy1 125.1(3) . .
C1 N1 C5 115.6(4) . .
C17 N3 Dy1 120.2(3) . .
C23 N4 C19 114.6(8) . .
C19A N4 C23A 115.5(8) . .
H6b C6 H6a 107.7 . .
C3 C6 H6a 108.9(2) . .
C3 C6 H6b 108.9(2) . .
C12 C6 H6a 108.9(2) 6_443 .
C12 C6 H6b 108.9(2) 6_443 .
C12 C6 C3 113.5(3) 6_443 .
C10 C9 C8 116.3(3) . .
C12 C9 C8 121.1(3) . .
C12 C9 C10 122.6(3) . .
H8 C8 C9 119.9(2) . .
C7 C8 C9 120.2(4) . .
C7 C8 H8 119.9(2) . .
C3 C2 H2 120.3(2) . .
C1 C2 H2 120.3(3) . .
C1 C2 C3 119.4(4) . .
H17 C17 N3 117.5(2) . .
C16 C17 N3 125.0(4) . .
C16 C17 H17 117.5(3) . .
H10 C10 C9 119.9(2) . .
C11 C10 C9 120.2(4) . .
C11 C10 H10 119.9(2) . .
C2 C3 C6 122.8(4) . .
C4 C3 C6 121.0(4) . .
C4 C3 C2 116.2(4) . .
C10 C11 N2 123.2(4) . .
H11 C11 N2 118.4(2) . .
H11 C11 C10 118.4(2) . .
C8 C7 N2 123.5(4) . .
H7 C7 N2 118.2(2) . .
H7 C7 C8 118.2(2) . .
H4 C4 C3 120.0(3) . .
C5 C4 C3 120.0(5) . .
C5 C4 H4 120.0(3) . .
C4 C5 N1 124.3(4) . .
H5 C5 N1 117.8(2) . .
H5 C5 C4 117.8(3) . .
C9 C12 C6 113.2(3) . 6_453
H12a C12 C6 108.9(2) . 6_453
H12a C12 C9 108.9(2) . .
H12b C12 C6 108.9(2) . 6_453
H12b C12 C9 108.9(2) . .
H12b C12 H12a 107.8 . .
C2 C1 N1 124.4(5) . .
H1 C1 N1 117.8(3) . .
H1 C1 C2 117.8(3) . .
C15 C16 H16 116.5(7) . .
C25 S1 C28 92.5(5) . .
C29 C30 H30 124.9(5) . .
C31 C30 H30 124.9(5) . .
C31 C30 C29 110.1(8) . .
C30 C29 S1A 113.7(7) . .
H29 C29 S1A 123.2(3) . .
H29 C29 C30 123.2(5) . .
H31 C31 C30 117.8(5) . .
C28 C27 H27 127.3(5) . .
C27 C28 S1 113.8(7) . .
H28 C28 S1 123.1(4) . .
H28 C28 C27 123.1(5) . .
H25 C25 S1 129.0(4) . .
C31 C26 S1A 100.8(5) . .
C25 C26 C27 123.5(6) . .
C20 C19 H19 120.1(6) . .
C22 C23 H23 116.2(7) . .
C24 C21 C22 121.4(10) . .
C20 C21 C22 117.7(10) . .
C20 C21 C24 120.8(10) . .
C21 C22 C23 119.9(11) . .
H22 C22 C23 120.1(7) . .
H22 C22 C21 120.1(6) . .
C21A C22A H22A 120.0(6) . .
C23A C22A H22A 120.0(7) . .
C23A C22A C21A 120.0(10) . .
C20A C21A C22A 116.9(10) . .
C24A C21A C22A 122.9(9) . .
C24A C21A C20A 120.2(9) . .
H23A C23A C22A 120.9(7) . .
H20A C20A C21A 120.5(6) . .
C19A C20A C21A 119.0(9) . .
C19A C20A H20A 120.5(6) . .
H19A C19A C20A 115.5(6) . .
C24A C24A C21A 126.6(13) 3_565 .
H24a C24A C21A 105.7(5) . .
H24b C24A C21A 105.7(5) . .
H24b C24A H24a 106.133296912(15) . .
C21 C20 C19 119.8(9) . .
H20 C20 C19 120.1(6) . .
H20 C20 C21 120.1(6) . .
C14 C13 H13 116.0(8) . .
C18 C15 C14 119.9(11) . .
C15 C14 C13 119.0(12) . .
H14 C14 C13 120.5(8) . .
H14 C14 C15 120.5(8) . .
C13A C14A H14A 119.2(8) . .
C15A C14A H14A 119.2(7) . .
C15A C14A C13A 121.7(11) . .
H13A C13A C14A 120.9(8) . .
C18 C18 C15 96.5(7) 2_554 .
H18a C18 C15 112.5(6) . .
H18b C18 C15 112.5(6) . .
H18b C18 H18a 110.0 . .
H18d C18A H18c 106.2 . .
C15A C18A H18c 105.7(6) . .
C15A C18A H18d 105.7(6) . .
C18A C15A C14A 122.3(10) . .

loop_
_geom_bond_atom_site_label_1
_geom_bond_atom_site_label_2
_geom_bond_distance
_geom_bond_site_symmetry_2
Dy1 Cl1 2.6332(9) .
Dy1 Cl3 2.6005(11) .
Dy1 Cl2 2.6309(11) .
Dy1 N2 2.553(3) .
Dy1 N1 2.522(3) .
Dy1 N3 2.571(4) .
Dy1 N4 2.524(3) .
N2 C11 1.342(5) .
N2 C7 1.340(5) .
N1 C5 1.326(6) .
N1 C1 1.330(6) .
N3 C17 1.340(5) .
N3 C13 1.369(17) .
N3 C13A 1.371(17) .
N4 C19 1.518(10) .
N4 C23 1.195(16) .
N4 C23A 1.528(14) .
N4 C19A 1.148(11) .
C6 H6a 0.9900 .
C6 H6b 0.9900 .
C6 C3 1.507(5) .
C6 C12 1.526(5) 6_443
C9 C8 1.382(5) .
C9 C10 1.396(5) .
C9 C12 1.508(5) .
C8 H8 0.9500 .
C8 C7 1.382(5) .
C2 H2 0.9500 .
C2 C3 1.385(6) .
C2 C1 1.388(6) .
C17 H17 0.9500 .
C17 C16 1.389(6) .
C10 H10 0.9500 .
C10 C11 1.381(5) .
C3 C4 1.385(6) .
C11 H11 0.9500 .
C7 H7 0.9500 .
C4 H4 0.9500 .
C4 C5 1.377(6) .
C5 H5 0.9500 .
C12 H12a 0.9900 .
C12 H12b 0.9900 .
C1 H1 0.9500 .
C16 H16 0.9500 .
C16 C15 1.257(14) .
C16 C15A 1.551(12) .
S1 C28 1.687(10) .
S1 C25 1.652(8) .
S1A C29 1.694(10) .
S1A C26 1.877(7) .
C30 H30 0.9500 .
C30 C29 1.287(11) .
C30 C31 1.356(12) .
C29 H29 0.9500 .
C31 H31 0.9500 .
C31 C26 1.262(11) .
C27 H27 0.9500 .
C27 C28 1.308(12) .
C27 C26 1.275(10) .
C28 H28 0.9500 .
C25 H25 0.9500 .
C25 C26 1.373(12) .
C19 H19 0.9500 .
C19 C20 1.397(13) .
C23 H23 0.9500 .
C23 C22 1.403(19) .
C21 C22 1.384(15) .
C21 C24 1.544(15) .
C21 C20 1.364(14) .
C22 H22 0.9500 .
C22A H22A 0.9500 .
C22A C21A 1.391(14) .
C22A C23A 1.382(19) .
C21A C20A 1.391(13) .
C21A C24A 1.520(14) .
C23A H23A 0.9500 .
C20A H20A 0.9500 .
C20A C19A 1.384(13) .
C19A H19A 0.9500 .
C24A C24A 1.029(17) 3_565
C24A H24a 0.9900 .
C24A H24b 0.9900 .
C20 H20 0.9500 .
C13 H13 0.9500 .
C13 C14 1.405(18) .
C15 C14 1.376(13) .
C15 C18 1.541(18) .
C14 H14 0.9500 .
C14A H14A 0.9500 .
C14A C13A 1.372(19) .
C14A C15A 1.390(13) .
C13A H13A 0.9500 .
C18 C18 1.946(17) 2_554
C18 H18a 0.9900 .
C18 H18b 0.9900 .
C18A C18A 1.463(18) 2_554
C18A H18c 0.9900 .
C18A H18d 0.9900 .
C18A C15A 1.473(16) .
